data_4084025
loop_
_publ_author_name
'Turner, Zo\"e R.'
'Buffet, Jean-Charles'
'O&#x2019;Hare, Dermot'

_publ_section_title
;
 Chiral Group 4 Cyclopentadienyl Complexes and Their Use in Polymerization
 of Lactide Monomers
;
_journal_issue 14
_journal_name_full Organometallics
_journal_page_first 3891
_journal_paper_doi 10.1021/om500634a
_journal_volume 33
_journal_year 2014
_chemical_absolute_configuration syn
_chemical_formula_moiety 'C14 H19 Cl3 Ti'
_chemical_formula_sum 'C14 H19 Cl3 Ti'
_chemical_formula_weight 341.54
_chemical_name_systematic
;
 ?
;
_space_group_IT_number 19
_symmetry_cell_setting orthorhombic
_symmetry_space_group_name_Hall 'P 2ac 2ab'
_symmetry_space_group_name_H-M 'P 21 21 21'
_atom_sites_solution_hydrogens geom
_atom_sites_solution_primary direct
_atom_sites_solution_secondary difmap
_audit_creation_method SHELXL-97
_cell_angle_alpha 90.00
_cell_angle_beta 90.00
_cell_angle_gamma 90.00
_cell_formula_units_Z 4
_cell_length_a 7.48570(10)
_cell_length_b 12.4792(2)
_cell_length_c 16.6603(3)
_cell_measurement_reflns_used 3533
_cell_measurement_temperature 150(2)
_cell_measurement_theta_max 5.2
_cell_measurement_theta_min 27.5
_cell_volume 1556.33(4)
_computing_cell_refinement 'HKL Scalepack (Otwinowski & Minor 1997)'
_computing_data_collection 'Collect (Nonius BV, 1997-2000)'
_computing_data_reduction 'HKL Denzo and Scalepack (Otwinowski & Minor 1997)'
_computing_molecular_graphics 'Ortep-3 for Windows (Farrugia, 1997)'
_computing_publication_material 'WinGX publication routines (Farrugia, 1999)'
_computing_structure_refinement 'SHELXL-97 (Sheldrick, 2008)'
_computing_structure_solution 'SIR92 (Giacovazzo et al, 1993)'
_diffrn_ambient_temperature 150(2)
_diffrn_detector_area_resol_mean 9
_diffrn_measured_fraction_theta_full 0.990
_diffrn_measured_fraction_theta_max 0.990
_diffrn_measurement_device '95mm CCD camera on \k-goniostat'
_diffrn_measurement_device_type KappaCCD
_diffrn_measurement_method CCD
_diffrn_radiation_monochromator 'horizonally mounted graphite crystal'
_diffrn_radiation_source 'fine-focus sealed tube'
_diffrn_radiation_type MoK\a
_diffrn_radiation_wavelength 0.71073
_diffrn_reflns_av_R_equivalents 0.0000
_diffrn_reflns_av_sigmaI/netI 0.0208
_diffrn_reflns_limit_h_max 9
_diffrn_reflns_limit_h_min -9
_diffrn_reflns_limit_k_max 16
_diffrn_reflns_limit_k_min -16
_diffrn_reflns_limit_l_max 21
_diffrn_reflns_limit_l_min -21
_diffrn_reflns_number 3533
_diffrn_reflns_theta_full 27.46
_diffrn_reflns_theta_max 27.46
_diffrn_reflns_theta_min 5.16
_exptl_absorpt_coefficient_mu 1.045
_exptl_absorpt_correction_T_max 1.000
_exptl_absorpt_correction_T_min 0.868
_exptl_absorpt_correction_type multi-scan
_exptl_absorpt_process_details
;
Multi-scan from symmetry-related measurements using
Sortav (Blessing 1995)
;
_exptl_crystal_colour purple
_exptl_crystal_density_diffrn 1.458
_exptl_crystal_density_method 'not measured'
_exptl_crystal_description block
_exptl_crystal_F_000 704
_exptl_crystal_size_max 0.23
_exptl_crystal_size_mid 0.21
_exptl_crystal_size_min 0.19
_refine_diff_density_max 0.253
_refine_diff_density_min -0.268
_refine_diff_density_rms 0.051
_refine_ls_abs_structure_details 'Flack H D (1983), Acta Cryst. A39, 876-881, 1505 Friedel pairs'
_refine_ls_abs_structure_Flack 0.09(3)
_refine_ls_extinction_method none
_refine_ls_goodness_of_fit_ref 1.112
_refine_ls_hydrogen_treatment constr
_refine_ls_matrix_type full
_refine_ls_number_parameters 170
_refine_ls_number_reflns 3533
_refine_ls_number_restraints 0
_refine_ls_restrained_S_all 1.112
_refine_ls_R_factor_all 0.0323
_refine_ls_R_factor_gt 0.0290
_refine_ls_shift/su_max 0.001
_refine_ls_shift/su_mean 0.000
_refine_ls_structure_factor_coef Fsqd
_refine_ls_weighting_details 'calc w=1/[\s^2^(Fo^2^)+(0.0350P)^2^+0.5106P] where P=(Fo^2^+2Fc^2^)/3'
_refine_ls_weighting_scheme calc
_refine_ls_wR_factor_gt 0.0685
_refine_ls_wR_factor_ref 0.0703
_reflns_number_gt 3321
_reflns_number_total 3533
_reflns_threshold_expression >2\s(I)
_cod_data_source_file om500634a_si_002.cif
_cod_data_source_block 007zrt12
_cod_depositor_comments
;
The following automatic conversions were performed:

'_symmetry_cell_setting' value 'Orthorhombic' changed to
'orthorhombic' according to
/usr/data/users/saulius/crontab/automatic-downloads/rss-feeds/ACS/lib/dictionaries/cif_core.dic
dictionary named 'cif_core.dic' version 2.4.2 from 2011-04-26.

Automatic conversion script
Id: cif_fix_values 2281 2013-09-26 08:29:07Z andrius 

 Adding full bibliography for 4084025--4084027.cif.
;
_cod_database_code 4084025

loop_
_symmetry_equiv_pos_as_xyz
'x, y, z'
'-x+1/2, -y, z+1/2'
'x+1/2, -y+1/2, -z'
'-x, y+1/2, -z+1/2'

loop_
_atom_site_label
_atom_site_type_symbol
_atom_site_fract_x
_atom_site_fract_y
_atom_site_fract_z
_atom_site_U_iso_or_equiv
_atom_site_adp_type
_atom_site_occupancy
_atom_site_symmetry_multiplicity
_atom_site_calc_flag
_atom_site_refinement_flags
C1 C 1.1776(3) -0.09961(17) 0.96103(12) 0.0276(4) Uani 1 1 d .
H1 H 1.0770 -0.1488 0.9753 0.033 Uiso 1 1 calc R
C2 C 1.1087(3) 0.00884(16) 0.93820(11) 0.0244(4) Uani 1 1 d .
C3 C 1.0133(3) 0.09667(16) 0.97053(12) 0.0252(4) Uani 1 1 d .
C4 C 1.0193(3) 0.18064(16) 0.91229(12) 0.0255(4) Uani 1 1 d .
C5 C 1.1181(3) 0.14461(15) 0.84417(12) 0.0248(4) Uani 1 1 d .
C6 C 1.1729(2) 0.03753(16) 0.86104(11) 0.0238(4) Uani 1 1 d .
C7 C 1.2674(3) -0.05544(17) 0.82721(12) 0.0265(4) Uani 1 1 d .
C8 C 1.2653(3) -0.13397(16) 0.88257(12) 0.0260(4) Uani 1 1 d .
C9 C 1.3129(3) -0.09182(19) 1.03030(14) 0.0372(5) Uani 1 1 d .
H9A H 1.4087 -0.0420 1.0155 0.056 Uiso 1 1 calc R
H9B H 1.3639 -0.1628 1.0408 0.056 Uiso 1 1 calc R
H9C H 1.2525 -0.0657 1.0787 0.056 Uiso 1 1 calc R
C10 C 0.9213(3) 0.10047(19) 1.05101(12) 0.0327(5) Uani 1 1 d .
H10A H 0.8784 0.0287 1.0651 0.049 Uiso 1 1 calc R
H10B H 0.8198 0.1500 1.0483 0.049 Uiso 1 1 calc R
H10C H 1.0058 0.1252 1.0919 0.049 Uiso 1 1 calc R
C11 C 0.9445(3) 0.29124(18) 0.92394(14) 0.0338(5) Uani 1 1 d .
H11A H 0.8293 0.2865 0.9516 0.051 Uiso 1 1 calc R
H11B H 0.9278 0.3255 0.8715 0.051 Uiso 1 1 calc R
H11C H 1.0277 0.3339 0.9563 0.051 Uiso 1 1 calc R
C12 C 1.1617(3) 0.21006(18) 0.77095(13) 0.0352(5) Uani 1 1 d .
H12A H 1.2644 0.2564 0.7824 0.053 Uiso 1 1 calc R
H12B H 1.0585 0.2543 0.7565 0.053 Uiso 1 1 calc R
H12C H 1.1909 0.1621 0.7262 0.053 Uiso 1 1 calc R
C13 C 1.3490(3) -0.05687(18) 0.74505(12) 0.0331(5) Uani 1 1 d .
H13A H 1.3991 -0.1280 0.7343 0.050 Uiso 1 1 calc R
H13B H 1.4441 -0.0030 0.7421 0.050 Uiso 1 1 calc R
H13C H 1.2571 -0.0405 0.7050 0.050 Uiso 1 1 calc R
C14 C 1.3401(3) -0.24517(17) 0.87418(14) 0.0353(5) Uani 1 1 d .
H14A H 1.3775 -0.2570 0.8185 0.053 Uiso 1 1 calc R
H14B H 1.2484 -0.2977 0.8887 0.053 Uiso 1 1 calc R
H14C H 1.4433 -0.2533 0.9099 0.053 Uiso 1 1 calc R
Cl1 Cl 0.75920(8) -0.11767(5) 0.90431(4) 0.03987(14) Uani 1 1 d .
Cl2 Cl 0.61888(7) 0.14322(5) 0.86533(4) 0.03851(14) Uani 1 1 d .
Cl3 Cl 0.87340(8) 0.01162(4) 0.72024(3) 0.03415(13) Uani 1 1 d .
Ti1 Ti 0.86169(5) 0.03728(3) 0.85402(2) 0.02391(9) Uani 1 1 d .

loop_
_atom_site_aniso_label
_atom_site_aniso_U_11
_atom_site_aniso_U_22
_atom_site_aniso_U_33
_atom_site_aniso_U_23
_atom_site_aniso_U_13
_atom_site_aniso_U_12
C1 0.0299(10) 0.0266(10) 0.0263(10) 0.0026(8) -0.0007(8) 0.0012(8)
C2 0.0227(9) 0.0275(9) 0.0229(9) 0.0003(7) -0.0028(8) -0.0013(8)
C3 0.0254(9) 0.0282(10) 0.0221(9) -0.0031(8) -0.0016(8) -0.0010(8)
C4 0.0249(9) 0.0232(9) 0.0282(10) -0.0031(8) -0.0034(8) -0.0028(8)
C5 0.0247(9) 0.0226(9) 0.0270(9) 0.0028(7) -0.0020(8) -0.0037(8)
C6 0.0221(9) 0.0256(9) 0.0237(9) 0.0001(8) -0.0019(7) -0.0013(7)
C7 0.0231(9) 0.0304(10) 0.0259(9) -0.0031(8) 0.0000(8) -0.0007(8)
C8 0.0251(9) 0.0249(10) 0.0279(10) -0.0018(8) -0.0040(8) 0.0011(8)
C9 0.0470(13) 0.0356(12) 0.0291(11) 0.0027(9) -0.0086(10) 0.0067(10)
C10 0.0345(11) 0.0394(12) 0.0243(10) -0.0032(9) 0.0022(8) 0.0020(9)
C11 0.0347(11) 0.0268(11) 0.0399(12) -0.0055(9) -0.0055(9) 0.0024(9)
C12 0.0431(12) 0.0290(11) 0.0333(11) 0.0082(9) 0.0002(10) -0.0041(10)
C13 0.0346(11) 0.0394(12) 0.0254(10) -0.0017(8) 0.0039(9) 0.0037(10)
C14 0.0387(12) 0.0272(10) 0.0401(12) -0.0040(9) -0.0028(10) 0.0035(9)
Cl1 0.0361(3) 0.0345(3) 0.0490(3) 0.0078(2) -0.0036(3) -0.0113(2)
Cl2 0.0268(2) 0.0396(3) 0.0491(3) -0.0127(2) -0.0052(2) 0.0064(2)
Cl3 0.0398(3) 0.0374(3) 0.0253(2) -0.00515(19) -0.0063(2) 0.0034(2)
Ti1 0.02382(17) 0.02389(17) 0.02402(16) -0.00138(13) -0.00185(14) -0.00089(15)

loop_
_atom_type_symbol
_atom_type_description
_atom_type_scat_dispersion_real
_atom_type_scat_dispersion_imag
_atom_type_scat_source
C C 0.0033 0.0016 'International Tables Vol C Tables 4.2.6.8 and 6.1.1.4'
H H 0.0000 0.0000 'International Tables Vol C Tables 4.2.6.8 and 6.1.1.4'
Cl Cl 0.1484 0.1585 'International Tables Vol C Tables 4.2.6.8 and 6.1.1.4'
Ti Ti 0.2776 0.4457 'International Tables Vol C Tables 4.2.6.8 and 6.1.1.4'

loop_
_geom_angle_atom_site_label_1
_geom_angle_atom_site_label_2
_geom_angle_atom_site_label_3
_geom_angle
C2 C1 C8 100.64(16)
C2 C1 C9 111.11(18)
C8 C1 C9 112.16(18)
C3 C2 C6 108.70(18)
C3 C2 C1 141.01(18)
C6 C2 C1 109.98(17)
C3 C2 Ti1 73.30(11)
C6 C2 Ti1 71.78(10)
C1 C2 Ti1 124.02(13)
C2 C3 C4 107.07(17)
C2 C3 C10 126.40(19)
C4 C3 C10 126.52(19)
C2 C3 Ti1 71.78(11)
C4 C3 Ti1 71.82(11)
C10 C3 Ti1 121.32(14)
C5 C4 C3 108.98(17)
C5 C4 C11 125.84(18)
C3 C4 C11 125.05(19)
C5 C4 Ti1 72.07(11)
C3 C4 Ti1 72.95(11)
C11 C4 Ti1 124.40(14)
C6 C5 C4 106.72(16)
C6 C5 C12 127.32(19)
C4 C5 C12 125.90(18)
C6 C5 Ti1 71.75(10)
C4 C5 Ti1 72.57(11)
C12 C5 Ti1 122.99(14)
C2 C6 C5 108.52(17)
C2 C6 C7 108.12(17)
C5 C6 C7 143.33(18)
C2 C6 Ti1 72.94(11)
C5 C6 Ti1 72.77(11)
C7 C6 Ti1 117.38(13)
C8 C7 C6 107.83(17)
C8 C7 C13 128.45(19)
C6 C7 C13 123.72(18)
C7 C8 C14 127.2(2)
C7 C8 C1 112.82(18)
C14 C8 C1 120.00(18)
Cl1 Ti1 Cl3 105.09(3)
Cl1 Ti1 Cl2 101.45(3)
Cl3 Ti1 Cl2 101.38(2)
Cl1 Ti1 C6 108.91(5)
Cl3 Ti1 C6 90.63(5)
Cl2 Ti1 C6 143.12(6)
Cl1 Ti1 C5 142.95(5)
Cl3 Ti1 C5 88.86(5)
Cl2 Ti1 C5 109.30(5)
C6 Ti1 C5 35.48(7)
Cl1 Ti1 C2 85.18(5)
Cl3 Ti1 C2 122.59(5)
Cl2 Ti1 C2 132.33(5)
C6 Ti1 C2 35.27(6)
C5 Ti1 C2 58.91(7)
Cl1 Ti1 C4 132.30(5)
Cl3 Ti1 C4 119.78(6)
Cl2 Ti1 C4 85.64(5)
C6 Ti1 C4 58.49(7)
C5 Ti1 C4 35.36(7)
C2 Ti1 C4 58.22(7)
Cl1 Ti1 C3 97.33(5)
Cl3 Ti1 C3 146.80(5)
Cl2 Ti1 C3 97.72(5)
C6 Ti1 C3 58.65(7)
C5 Ti1 C3 59.10(7)
C2 Ti1 C3 34.91(7)
C4 Ti1 C3 35.24(7)

loop_
_geom_bond_atom_site_label_1
_geom_bond_atom_site_label_2
_geom_bond_distance
C1 C2 1.497(3)
C1 C8 1.525(3)
C1 C9 1.539(3)
C2 C3 1.415(3)
C2 C6 1.418(3)
C2 Ti1 2.3480(19)
C3 C4 1.429(3)
C3 C10 1.508(3)
C3 Ti1 2.3677(19)
C4 C5 1.427(3)
C4 C11 1.502(3)
C4 Ti1 2.353(2)
C5 C6 1.426(3)
C5 C12 1.504(3)
C5 Ti1 2.3462(19)
C6 C7 1.471(3)
C6 Ti1 2.3329(18)
C7 C8 1.346(3)
C7 C13 1.499(3)
C8 C14 1.503(3)
Cl1 Ti1 2.2427(6)
Cl2 Ti1 2.2555(6)
Cl3 Ti1 2.2533(6)

loop_
_geom_torsion_atom_site_label_1
_geom_torsion_atom_site_label_2
_geom_torsion_atom_site_label_3
_geom_torsion_atom_site_label_4
_geom_torsion
C8 C1 C2 C3 179.8(3)
C9 C1 C2 C3 -61.3(3)
C8 C1 C2 C6 -7.7(2)
C9 C1 C2 C6 111.2(2)
C8 C1 C2 Ti1 73.33(19)
C9 C1 C2 Ti1 -167.73(15)
C6 C2 C3 C4 -0.1(2)
C1 C2 C3 C4 172.5(2)
Ti1 C2 C3 C4 -63.59(14)
C6 C2 C3 C10 179.43(19)
C1 C2 C3 C10 -8.0(4)
Ti1 C2 C3 C10 115.9(2)
C6 C2 C3 Ti1 63.51(13)
C1 C2 C3 Ti1 -123.9(3)
C2 C3 C4 C5 0.1(2)
C10 C3 C4 C5 -179.45(19)
Ti1 C3 C4 C5 -63.51(14)
C2 C3 C4 C11 -175.99(19)
C10 C3 C4 C11 4.5(3)
Ti1 C3 C4 C11 120.4(2)
C2 C3 C4 Ti1 63.57(14)
C10 C3 C4 Ti1 -115.9(2)
C3 C4 C5 C6 0.0(2)
C11 C4 C5 C6 175.99(19)
Ti1 C4 C5 C6 -64.08(13)
C3 C4 C5 C12 -177.4(2)
C11 C4 C5 C12 -1.4(3)
Ti1 C4 C5 C12 118.5(2)
C3 C4 C5 Ti1 64.07(14)
C11 C4 C5 Ti1 -119.9(2)
C3 C2 C6 C5 0.1(2)
C1 C2 C6 C5 -174.97(16)
Ti1 C2 C6 C5 64.56(13)
C3 C2 C6 C7 -178.43(17)
C1 C2 C6 C7 6.5(2)
Ti1 C2 C6 C7 -113.94(14)
C3 C2 C6 Ti1 -64.49(14)
C1 C2 C6 Ti1 120.47(15)
C4 C5 C6 C2 0.0(2)
C12 C5 C6 C2 177.3(2)
Ti1 C5 C6 C2 -64.68(13)
C4 C5 C6 C7 177.6(3)
C12 C5 C6 C7 -5.1(4)
Ti1 C5 C6 C7 112.9(3)
C4 C5 C6 Ti1 64.64(13)
C12 C5 C6 Ti1 -118.0(2)
C2 C6 C7 C8 -2.2(2)
C5 C6 C7 C8 -179.8(2)
Ti1 C6 C7 C8 -81.90(18)
C2 C6 C7 C13 177.97(18)
C5 C6 C7 C13 0.4(4)
Ti1 C6 C7 C13 98.2(2)
C6 C7 C8 C14 177.87(19)
C13 C7 C8 C14 -2.3(4)
C6 C7 C8 C1 -3.0(2)
C13 C7 C8 C1 176.8(2)
C2 C1 C8 C7 6.6(2)
C9 C1 C8 C7 -111.6(2)
C2 C1 C8 C14 -174.24(18)
C9 C1 C8 C14 67.6(3)
C2 C6 Ti1 Cl1 -50.35(12)
C5 C6 Ti1 Cl1 -166.64(10)
C7 C6 Ti1 Cl1 51.63(15)
C2 C6 Ti1 Cl3 -156.55(11)
C5 C6 Ti1 Cl3 87.16(11)
C7 C6 Ti1 Cl3 -54.57(14)
C2 C6 Ti1 Cl2 93.38(13)
C5 C6 Ti1 Cl2 -22.92(15)
C7 C6 Ti1 Cl2 -164.65(11)
C2 C6 Ti1 C5 116.29(16)
C7 C6 Ti1 C5 -141.7(2)
C5 C6 Ti1 C2 -116.29(16)
C7 C6 Ti1 C2 101.98(19)
C2 C6 Ti1 C4 78.29(12)
C5 C6 Ti1 C4 -38.00(11)
C7 C6 Ti1 C4 -179.73(17)
C2 C6 Ti1 C3 36.74(11)
C5 C6 Ti1 C3 -79.55(12)
C7 C6 Ti1 C3 138.71(17)
C6 C5 Ti1 Cl1 21.27(16)
C4 C5 Ti1 Cl1 -93.63(13)
C12 C5 Ti1 Cl1 144.43(14)
C6 C5 Ti1 Cl3 -92.67(11)
C4 C5 Ti1 Cl3 152.42(11)
C12 C5 Ti1 Cl3 30.49(16)
C6 C5 Ti1 Cl2 165.66(10)
C4 C5 Ti1 Cl2 50.76(11)
C12 C5 Ti1 Cl2 -71.18(17)
C4 C5 Ti1 C6 -114.90(16)
C12 C5 Ti1 C6 123.2(2)
C6 C5 Ti1 C2 37.20(11)
C4 C5 Ti1 C2 -77.71(12)
C12 C5 Ti1 C2 160.36(19)
C6 C5 Ti1 C4 114.90(16)
C12 C5 Ti1 C4 -121.9(2)
C6 C5 Ti1 C3 78.17(12)
C4 C5 Ti1 C3 -36.74(11)
C12 C5 Ti1 C3 -158.67(19)
C3 C2 Ti1 Cl1 -110.15(11)
C6 C2 Ti1 Cl1 133.03(12)
C1 C2 Ti1 Cl1 30.80(16)
C3 C2 Ti1 Cl3 145.01(10)
C6 C2 Ti1 Cl3 28.19(13)
C1 C2 Ti1 Cl3 -74.05(17)
C3 C2 Ti1 Cl2 -9.05(15)
C6 C2 Ti1 Cl2 -125.86(11)
C1 C2 Ti1 Cl2 131.90(14)
C3 C2 Ti1 C6 116.82(17)
C1 C2 Ti1 C6 -102.2(2)
C3 C2 Ti1 C5 79.40(12)
C6 C2 Ti1 C5 -37.42(11)
C1 C2 Ti1 C5 -139.65(19)
C3 C2 Ti1 C4 37.71(12)
C6 C2 Ti1 C4 -79.11(13)
C1 C2 Ti1 C4 178.66(19)
C6 C2 Ti1 C3 -116.82(17)
C1 C2 Ti1 C3 140.9(2)
C5 C4 Ti1 Cl1 125.62(10)
C3 C4 Ti1 Cl1 8.43(14)
C11 C4 Ti1 Cl1 -112.77(16)
C5 C4 Ti1 Cl3 -32.23(12)
C3 C4 Ti1 Cl3 -149.41(10)
C11 C4 Ti1 Cl3 89.39(17)
C5 C4 Ti1 Cl2 -132.85(11)
C3 C4 Ti1 Cl2 109.96(11)
C11 C4 Ti1 Cl2 -11.24(17)
C5 C4 Ti1 C6 38.14(11)
C3 C4 Ti1 C6 -79.05(12)
C11 C4 Ti1 C6 159.8(2)
C3 C4 Ti1 C5 -117.19(16)
C11 C4 Ti1 C5 121.6(2)
C5 C4 Ti1 C2 79.83(12)
C3 C4 Ti1 C2 -37.35(11)
C11 C4 Ti1 C2 -158.6(2)
C5 C4 Ti1 C3 117.19(16)
C11 C4 Ti1 C3 -121.2(2)
C2 C3 Ti1 Cl1 70.59(11)
C4 C3 Ti1 Cl1 -173.72(11)
C10 C3 Ti1 Cl1 -51.49(17)
C2 C3 Ti1 Cl3 -61.93(16)
C4 C3 Ti1 Cl3 53.76(16)
C10 C3 Ti1 Cl3 175.99(12)
C2 C3 Ti1 Cl2 173.26(11)
C4 C3 Ti1 Cl2 -71.05(11)
C10 C3 Ti1 Cl2 51.19(17)
C2 C3 Ti1 C6 -37.12(11)
C4 C3 Ti1 C6 78.56(12)
C10 C3 Ti1 C6 -159.20(19)
C2 C3 Ti1 C5 -78.82(12)
C4 C3 Ti1 C5 36.86(11)
C10 C3 Ti1 C5 159.10(19)
C4 C3 Ti1 C2 115.69(17)
C10 C3 Ti1 C2 -122.1(2)
C2 C3 Ti1 C4 -115.69(17)
C10 C3 Ti1 C4 122.2(2)
